data_7107204
loop_
_publ_author_name
'Enrique Colacio'
'Jesus E. Perea-Buceta'
'Antonio J. Mota'
'Euan K. Brechin'
'Alessandro Prescimone'
'Mikko M. Hanninen'
'Petri Seppala'
'Reijo Sillanpaa'

_publ_section_title
;
 Touching the upper limit for ferromagnetic interactions in hetero-bridged
 dinuclear [Cu2II] complexes using a novel N5-dinucleating ligand bearing
 an endogenous monoatomic amido(R-NH-)-bridging group
;
_journal_name_full Chem.Commun.
_journal_page_first 805
_journal_paper_doi 10.1039/c1cc16590a
_journal_volume 48
_journal_year 2012
_chemical_compound_source 'synthesis as described'
_chemical_formula_moiety 'C22 H16 Cu2 N10 O7, 5(H2 O)'
_chemical_formula_sum 'C22 H26 Cu2 N10 O12'
_chemical_formula_weight 749.61
_chemical_name_systematic
;
?
;
_space_group_IT_number 2
_symmetry_cell_setting triclinic
_symmetry_Int_Tables_number 2
_symmetry_space_group_name_Hall '-P 1'
_symmetry_space_group_name_H-M 'P -1'
_atom_sites_solution_hydrogens geom
_atom_sites_solution_primary direct
_atom_sites_solution_secondary difmap
_audit_conform_dict_location ftp://ftp.iucr.org/pub/cif_core.dic
_audit_conform_dict_name cif_core.dic
_audit_conform_dict_version 2.3
_audit_creation_date 2011-09-08T13:18:24-00:00
_audit_creation_method 'WinGX routine CIF_UPDATE'
_cell_angle_alpha 82.150(2)
_cell_angle_beta 85.467(2)
_cell_angle_gamma 78.319(2)
_cell_formula_units_Z 2
_cell_length_a 7.2424(2)
_cell_length_b 12.4631(4)
_cell_length_c 15.7040(4)
_cell_measurement_reflns_used 6093
_cell_measurement_temperature 123(2)
_cell_measurement_theta_max 28.283
_cell_measurement_theta_min 0.407
_cell_measurement_wavelength 0.71073
_cell_volume 1373.19(7)
_computing_cell_refinement 'HKL Scalepack (Otwinowski & Minor 1997)'
_computing_data_collection 'Collect (Bruker AXS BV, 1997-2004)'
_computing_data_reduction 'HKL Denzo and Scalepack (Otwinowski & Minor 1997)'
_computing_molecular_graphics 'Ortep-3 for Windows (Farrugia, 1997)'
_computing_publication_material 'WinGX publication routines (Farrugia, 1999)'
_computing_structure_refinement 'SHELXL-97 (Sheldrick, 2008)'
_computing_structure_solution 'SIR92 (Giacovazzo et al, 1993)'
_diffrn_ambient_temperature 123(2)
_diffrn_detector 'CCD plate'
_diffrn_detector_area_resol_mean 9
_diffrn_measured_fraction_theta_full 0.99
_diffrn_measured_fraction_theta_max 0.99
_diffrn_measurement_device '95mm CCD camera on \k-goniostat'
_diffrn_measurement_device_type KappaCCD
_diffrn_measurement_method 'CCD rotation images, thick slices'
_diffrn_radiation_monochromator graphite
_diffrn_radiation_probe x-ray
_diffrn_radiation_type MoK\a
_diffrn_radiation_wavelength 0.71073
_diffrn_reflns_av_R_equivalents 0.0476
_diffrn_reflns_av_unetI/netI 0.0524
_diffrn_reflns_limit_h_max 7
_diffrn_reflns_limit_h_min -8
_diffrn_reflns_limit_k_max 15
_diffrn_reflns_limit_k_min -15
_diffrn_reflns_limit_l_max 18
_diffrn_reflns_limit_l_min -19
_diffrn_reflns_number 17808
_diffrn_reflns_theta_full 25.49
_diffrn_reflns_theta_max 25.49
_diffrn_reflns_theta_min 2.62
_diffrn_source 'Enraf Nonius FR590'
_exptl_absorpt_coefficient_mu 1.633
_exptl_absorpt_correction_T_max 0.746
_exptl_absorpt_correction_T_min 0.638
_exptl_absorpt_correction_type multi-scan
_exptl_absorpt_process_details '(SADABS; Sheldrick, 2008)'
_exptl_crystal_colour blue
_exptl_crystal_density_diffrn 1.813
_exptl_crystal_density_method 'not measured'
_exptl_crystal_description needle
_exptl_crystal_F_000 764
_exptl_crystal_size_max 0.18
_exptl_crystal_size_mid 0.1
_exptl_crystal_size_min 0.08
_refine_diff_density_max 0.399
_refine_diff_density_min -0.362
_refine_diff_density_rms 0.085
_refine_ls_extinction_method none
_refine_ls_goodness_of_fit_ref 1.052
_refine_ls_hydrogen_treatment mixed
_refine_ls_matrix_type full
_refine_ls_number_parameters 460
_refine_ls_number_reflns 5055
_refine_ls_number_restraints 16
_refine_ls_restrained_S_all 1.053
_refine_ls_R_factor_all 0.0514
_refine_ls_R_factor_gt 0.0378
_refine_ls_shift/su_max 0.001
_refine_ls_shift/su_mean 0
_refine_ls_structure_factor_coef Fsqd
_refine_ls_weighting_details 'calc w=1/[\s^2^(Fo^2^)+(0.0000P)^2^+2.8602P] where P=(Fo^2^+2Fc^2^)/3'
_refine_ls_weighting_scheme calc
_refine_ls_wR_factor_gt 0.0772
_refine_ls_wR_factor_ref 0.0823
_reflns_number_gt 4137
_reflns_number_total 5055
_reflns_threshold_expression >2\s(I)
_cod_data_source_file c1cc16590a.txt
_cod_data_source_block cdr18-03
_cod_database_code 7107204

loop_
_symmetry_equiv_pos_as_xyz
'x, y, z'
'-x, -y, -z'

loop_
_atom_site_label
_atom_site_type_symbol
_atom_site_fract_x
_atom_site_fract_y
_atom_site_fract_z
_atom_site_U_iso_or_equiv
_atom_site_adp_type
_atom_site_occupancy
_atom_site_symmetry_multiplicity
_atom_site_calc_flag
_atom_site_refinement_flags
Cu1 Cu 0.87911(5) 0.30282(3) 0.18440(2) 0.01547(11) Uani 1 1 d .
Cu2 Cu 0.98602(5) 0.22287(3) 0.35403(2) 0.01333(11) Uani 1 1 d .
O1 O 1.0153(3) 0.16305(18) 0.24416(13) 0.0149(5) Uani 1 1 d D
H1 H 1.134(3) 0.150(3) 0.225(2) 0.022 Uiso 1 1 d D
O2 O 1.1568(3) 0.3841(2) 0.19505(14) 0.0240(5) Uani 1 1 d .
O3 O 1.1616(3) 0.36231(18) 0.33448(14) 0.0189(5) Uani 1 1 d .
O4 O 1.3454(3) 0.45957(19) 0.25687(15) 0.0236(5) Uani 1 1 d .
O5 O 0.4870(3) 0.18728(19) 0.27391(14) 0.0240(5) Uani 1 1 d .
O6 O 0.3889(3) 0.1251(2) 0.16696(16) 0.0279(6) Uani 1 1 d .
O7 O 0.6162(3) 0.2161(2) 0.14517(15) 0.0310(6) Uani 1 1 d .
O8 O 0.5815(4) 0.8575(2) 0.26356(19) 0.0357(7) Uani 1 1 d D
H8B H 0.680(4) 0.889(3) 0.244(2) 0.036 Uiso 1 1 d D
H8A H 0.632(6) 0.7866(19) 0.280(3) 0.054 Uiso 1 1 d D
O9 O 0.8933(4) 0.9766(2) 0.2085(2) 0.0427(8) Uani 1 1 d D
H9A H 1.014(3) 0.944(4) 0.205(3) 0.064 Uiso 1 1 d D
H9B H 0.905(7) 1.046(2) 0.211(3) 0.064 Uiso 1 1 d D
O10 O 1.4390(3) 0.3065(2) 0.45890(16) 0.0260(6) Uani 1 1 d D
H10A H 1.349(4) 0.321(3) 0.421(2) 0.039 Uiso 1 1 d D
H10B H 1.381(5) 0.334(3) 0.5050(18) 0.039 Uiso 1 1 d D
O11 O 0.2679(5) 0.8755(3) 0.1619(3) 0.0587(10) Uani 1 1 d D
H11A H 0.355(6) 0.889(5) 0.194(3) 0.088 Uiso 1 1 d D
H11B H 0.298(9) 0.906(5) 0.110(2) 0.088 Uiso 1 1 d D
O12A O 0.6383(19) 0.0750(9) -0.0042(5) 0.044(2) Uani 0.5 1 d PD
O12B O 0.6554(18) 0.0413(8) 0.0294(7) 0.045(2) Uani 0.5 1 d PD
H12A H 0.542(2) 0.060(2) 0.018(3) 0.068 Uiso 1 1 d D
H12B H 0.686(5) 0.096(3) 0.037(2) 0.068 Uiso 1 1 d D
N1 N 0.9509(4) 0.2858(2) 0.06184(16) 0.0171(6) Uani 1 1 d .
N2 N 1.2231(4) 0.4028(2) 0.26154(16) 0.0156(6) Uani 1 1 d .
N3 N 0.4977(4) 0.1763(2) 0.19614(18) 0.0197(6) Uani 1 1 d .
N12 N 0.7618(4) 0.4553(2) 0.13404(16) 0.0161(6) Uani 1 1 d .
N14 N 0.6792(4) 0.6113(2) 0.31622(17) 0.0178(6) Uani 1 1 d .
N15 N 0.7164(4) 0.5674(2) 0.40053(16) 0.0168(6) Uani 1 1 d .
N17 N 0.7423(3) 0.4308(2) 0.32319(16) 0.0130(5) Uani 1 1 d .
N18 N 0.7707(4) 0.3235(2) 0.30025(16) 0.0133(5) Uani 1 1 d D
H18 H 0.664(3) 0.297(3) 0.311(2) 0.02 Uiso 1 1 d D
N24 N 0.9263(3) 0.2829(2) 0.46675(16) 0.0128(5) Uani 1 1 d .
N30 N 1.1494(4) 0.1033(2) 0.42515(16) 0.0138(6) Uani 1 1 d .
C2 C 1.0528(5) 0.1954(3) 0.0314(2) 0.0228(8) Uani 1 1 d .
H2 H 1.1065 0.1343 0.0707 0.027 Uiso 1 1 calc R
C3 C 1.0814(5) 0.1891(3) -0.0565(2) 0.0289(9) Uani 1 1 d .
H3 H 1.1564 0.1252 -0.0773 0.035 Uiso 1 1 calc R
C4 C 0.9992(5) 0.2770(3) -0.1129(2) 0.0272(8) Uani 1 1 d .
H4 H 1.0158 0.2736 -0.1732 0.033 Uiso 1 1 calc R
C5 C 0.8921(5) 0.3708(3) -0.0820(2) 0.0226(8) Uani 1 1 d .
H5 H 0.8347 0.432 -0.1203 0.027 Uiso 1 1 calc R
C6 C 0.8713(4) 0.3725(3) 0.0068(2) 0.0178(7) Uani 1 1 d .
C7 C 0.7644(4) 0.4690(3) 0.0470(2) 0.0175(7) Uani 1 1 d .
C8 C 0.6756(5) 0.5666(3) 0.0013(2) 0.0212(8) Uani 1 1 d .
H8 H 0.6794 0.5755 -0.0598 0.025 Uiso 1 1 calc R
C9 C 0.5812(5) 0.6507(3) 0.0469(2) 0.0225(8) Uani 1 1 d .
H9 H 0.5158 0.7173 0.0171 0.027 Uiso 1 1 calc R
C10 C 0.5819(5) 0.6379(3) 0.1358(2) 0.0201(7) Uani 1 1 d .
H10 H 0.5187 0.6956 0.1675 0.024 Uiso 1 1 calc R
C11 C 0.6764(4) 0.5396(3) 0.1777(2) 0.0163(7) Uani 1 1 d .
C13 C 0.6961(4) 0.5273(3) 0.2712(2) 0.0147(7) Uani 1 1 d .
C16 C 0.7555(4) 0.4584(3) 0.4032(2) 0.0148(7) Uani 1 1 d .
C19 C 0.8171(4) 0.3812(2) 0.4799(2) 0.0137(7) Uani 1 1 d .
C20 C 0.7709(5) 0.4104(3) 0.5621(2) 0.0171(7) Uani 1 1 d .
H20 H 0.694 0.4799 0.5707 0.021 Uiso 1 1 calc R
C21 C 0.8395(5) 0.3361(3) 0.6312(2) 0.0202(7) Uani 1 1 d .
H21 H 0.8066 0.3535 0.6882 0.024 Uiso 1 1 calc R
C22 C 0.9557(5) 0.2365(3) 0.6180(2) 0.0174(7) Uani 1 1 d .
H22 H 1.0049 0.1857 0.6654 0.021 Uiso 1 1 calc R
C23 C 0.9987(4) 0.2123(2) 0.53463(19) 0.0129(6) Uani 1 1 d .
C25 C 1.1231(4) 0.1100(3) 0.5108(2) 0.0144(7) Uani 1 1 d .
C26 C 1.2097(4) 0.0249(3) 0.5702(2) 0.0156(7) Uani 1 1 d .
H26 H 1.1923 0.0307 0.6301 0.019 Uiso 1 1 calc R
C27 C 1.3216(4) -0.0682(3) 0.5409(2) 0.0169(7) Uani 1 1 d .
H27 H 1.3795 -0.1276 0.5806 0.02 Uiso 1 1 calc R
C28 C 1.3481(4) -0.0737(3) 0.4530(2) 0.0174(7) Uani 1 1 d .
H28 H 1.4253 -0.1364 0.4315 0.021 Uiso 1 1 calc R
C29 C 1.2603(4) 0.0138(3) 0.3973(2) 0.0169(7) Uani 1 1 d .
H29 H 1.279 0.0104 0.3371 0.02 Uiso 1 1 calc R

loop_
_atom_site_aniso_label
_atom_site_aniso_U_11
_atom_site_aniso_U_22
_atom_site_aniso_U_33
_atom_site_aniso_U_23
_atom_site_aniso_U_13
_atom_site_aniso_U_12
Cu1 0.0188(2) 0.0174(2) 0.0099(2) -0.00086(16) -0.00122(16) -0.00302(17)
Cu2 0.0159(2) 0.0139(2) 0.0102(2) -0.00182(15) -0.00156(15) -0.00233(16)
O1 0.0160(11) 0.0183(12) 0.0111(11) -0.0046(9) -0.0008(9) -0.0032(10)
O2 0.0297(13) 0.0313(14) 0.0143(12) 0.0025(10) -0.0066(11) -0.0150(11)
O3 0.0200(12) 0.0233(12) 0.0147(12) 0.0003(10) -0.0004(10) -0.0088(10)
O4 0.0215(12) 0.0259(13) 0.0287(14) -0.0041(11) 0.0007(10) -0.0171(11)
O5 0.0322(14) 0.0287(13) 0.0135(12) -0.0018(10) -0.0014(10) -0.0119(11)
O6 0.0222(13) 0.0355(15) 0.0323(14) -0.0178(12) -0.0023(11) -0.0108(11)
O7 0.0268(13) 0.0541(17) 0.0165(13) -0.0013(12) 0.0028(11) -0.0214(13)
O8 0.0391(16) 0.0276(15) 0.0422(17) -0.0091(13) -0.0001(14) -0.0080(13)
O9 0.0335(15) 0.0405(17) 0.063(2) -0.0330(16) 0.0073(15) -0.0135(14)
O10 0.0271(14) 0.0279(14) 0.0215(14) -0.0087(11) -0.0067(11) 0.0044(11)
O11 0.0341(17) 0.044(2) 0.104(3) -0.038(2) -0.017(2) 0.0009(15)
O12A 0.049(5) 0.044(6) 0.033(6) -0.005(4) 0.001(5) 0.000(4)
O12B 0.046(5) 0.043(6) 0.043(6) -0.015(4) 0.004(5) 0.006(4)
N1 0.0167(14) 0.0255(15) 0.0096(13) -0.0018(11) -0.0021(11) -0.0050(12)
N2 0.0151(13) 0.0167(14) 0.0141(14) -0.0019(11) 0.0007(12) -0.0013(12)
N3 0.0176(14) 0.0229(15) 0.0187(15) -0.0036(12) -0.0023(12) -0.0030(12)
N12 0.0172(14) 0.0194(14) 0.0124(14) 0.0005(11) -0.0028(11) -0.0063(12)
N14 0.0212(14) 0.0165(14) 0.0153(14) 0.0019(11) -0.0041(12) -0.0044(12)
N15 0.0210(14) 0.0149(14) 0.0138(14) -0.0003(11) -0.0039(12) -0.0017(12)
N17 0.0131(13) 0.0130(13) 0.0132(13) -0.0012(11) -0.0004(11) -0.0032(11)
N18 0.0164(14) 0.0123(13) 0.0123(13) -0.0030(11) -0.0002(11) -0.0041(11)
N24 0.0137(13) 0.0139(13) 0.0112(13) -0.0005(11) -0.0008(11) -0.0044(11)
N30 0.0133(13) 0.0172(14) 0.0110(13) -0.0010(11) 0.0008(11) -0.0041(11)
C2 0.0194(17) 0.031(2) 0.0187(18) -0.0038(15) -0.0034(15) -0.0045(15)
C3 0.0227(18) 0.046(2) 0.0207(19) -0.0134(17) -0.0017(16) -0.0061(17)
C4 0.0271(19) 0.043(2) 0.0143(17) -0.0072(16) 0.0025(15) -0.0135(18)
C5 0.0254(18) 0.0280(19) 0.0160(17) -0.0004(15) -0.0025(15) -0.0102(16)
C6 0.0179(16) 0.0262(18) 0.0126(16) -0.0015(14) -0.0022(14) -0.0123(15)
C7 0.0149(16) 0.0239(18) 0.0156(17) 0.0005(14) -0.0023(13) -0.0094(14)
C8 0.0219(18) 0.0273(19) 0.0160(17) 0.0033(15) -0.0082(14) -0.0096(15)
C9 0.0212(18) 0.0229(18) 0.0231(19) 0.0070(15) -0.0102(15) -0.0072(15)
C10 0.0210(17) 0.0194(17) 0.0196(18) 0.0014(14) -0.0032(14) -0.0049(14)
C11 0.0147(15) 0.0190(17) 0.0155(16) 0.0019(13) -0.0012(13) -0.0069(14)
C13 0.0136(15) 0.0153(16) 0.0145(16) 0.0014(13) -0.0004(13) -0.0029(13)
C16 0.0127(15) 0.0179(17) 0.0133(16) -0.0031(13) 0.0007(13) -0.0017(13)
C19 0.0145(15) 0.0116(15) 0.0158(16) -0.0013(13) -0.0028(13) -0.0038(13)
C20 0.0206(17) 0.0135(16) 0.0174(17) -0.0043(13) 0.0006(14) -0.0025(14)
C21 0.0264(18) 0.0230(18) 0.0131(16) -0.0067(14) -0.0001(14) -0.0065(15)
C22 0.0209(17) 0.0181(17) 0.0130(16) 0.0008(13) -0.0040(14) -0.0042(14)
C23 0.0133(15) 0.0147(16) 0.0124(16) 0.0000(13) -0.0004(13) -0.0074(13)
C25 0.0135(15) 0.0157(16) 0.0151(16) -0.0001(13) -0.0010(13) -0.0065(13)
C26 0.0149(16) 0.0182(17) 0.0145(16) -0.0005(13) 0.0006(13) -0.0069(14)
C27 0.0151(16) 0.0144(16) 0.0207(18) 0.0023(13) -0.0025(14) -0.0042(13)
C28 0.0124(15) 0.0155(16) 0.0237(18) -0.0029(14) -0.0003(14) -0.0015(13)
C29 0.0148(16) 0.0205(17) 0.0157(17) -0.0041(14) 0.0013(14) -0.0040(14)

loop_
_atom_type_symbol
_atom_type_description
_atom_type_scat_dispersion_real
_atom_type_scat_dispersion_imag
_atom_type_scat_source
C C 0.0033 0.0016 'International Tables Vol C Tables 4.2.6.8 and 6.1.1.4'
H H 0 0 'International Tables Vol C Tables 4.2.6.8 and 6.1.1.4'
N N 0.0061 0.0033 'International Tables Vol C Tables 4.2.6.8 and 6.1.1.4'
O O 0.0106 0.006 'International Tables Vol C Tables 4.2.6.8 and 6.1.1.4'
Cu Cu 0.3201 1.2651 'International Tables Vol C Tables 4.2.6.8 and 6.1.1.4'

loop_
_geom_angle_atom_site_label_1
_geom_angle_atom_site_label_2
_geom_angle_atom_site_label_3
_geom_angle
N18 Cu1 O1 82.60(10)
N18 Cu1 N1 171.72(11)
O1 Cu1 N1 102.25(10)
N18 Cu1 N12 93.78(11)
O1 Cu1 N12 171.68(10)
N1 Cu1 N12 82.27(11)
N18 Cu1 Cu2 43.91(7)
O1 Cu1 Cu2 43.66(6)
N1 Cu1 Cu2 143.07(8)
N12 Cu1 Cu2 129.82(7)
O1 Cu2 N18 82.96(10)
O1 Cu2 N30 100.65(10)
N18 Cu2 N30 164.75(11)
O1 Cu2 N24 173.74(10)
N18 Cu2 N24 92.94(10)
N30 Cu2 N24 82.12(10)
O1 Cu2 O3 104.93(9)
N18 Cu2 O3 90.88(9)
N30 Cu2 O3 102.34(9)
N24 Cu2 O3 79.79(9)
O1 Cu2 Cu1 44.28(6)
N18 Cu2 Cu1 43.69(7)
N30 Cu2 Cu1 144.18(7)
N24 Cu2 Cu1 133.57(7)
O3 Cu2 Cu1 84.54(5)
Cu2 O1 Cu1 92.07(9)
Cu2 O1 H1 112(2)
Cu1 O1 H1 110(2)
N2 O3 Cu2 124.16(18)
H8B O8 H8A 105(4)
H9A O9 H9B 100(4)
H10A O10 H10B 104(4)
H11A O11 H11B 103(6)
O12B O12A H12A 70(2)
O12B O12A H12B 62(2)
H12A O12A H12B 102(3)
O12A O12B H12A 65(2)
O12A O12B H12B 73(2)
H12A O12B H12B 105(3)
C2 N1 C6 119.9(3)
C2 N1 Cu1 126.2(2)
C6 N1 Cu1 113.5(2)
O4 N2 O2 120.9(3)
O4 N2 O3 120.3(2)
O2 N2 O3 118.8(3)
O5 N3 O7 121.1(3)
O5 N3 O6 120.2(3)
O7 N3 O6 118.7(3)
C11 N12 C7 119.5(3)
C11 N12 Cu1 126.8(2)
C7 N12 Cu1 113.6(2)
C13 N14 N15 107.1(2)
C16 N15 N14 107.5(2)
C13 N17 C16 106.2(2)
C13 N17 N18 127.5(2)
C16 N17 N18 126.3(3)
N17 N18 Cu1 116.71(19)
N17 N18 Cu2 113.50(18)
Cu1 N18 Cu2 92.40(11)
N17 N18 H18 110(2)
Cu1 N18 H18 111(2)
Cu2 N18 H18 112(2)
C19 N24 C23 119.8(3)
C19 N24 Cu2 126.3(2)
C23 N24 Cu2 113.8(2)
C29 N30 C25 119.6(3)
C29 N30 Cu2 126.2(2)
C25 N30 Cu2 113.7(2)
N1 C2 C3 121.4(3)
N1 C2 H2 119.3
C3 C2 H2 119.3
C4 C3 C2 118.9(3)
C4 C3 H3 120.6
C2 C3 H3 120.6
C3 C4 C5 120.2(3)
C3 C4 H4 119.9
C5 C4 H4 119.9
C4 C5 C6 118.1(3)
C4 C5 H5 120.9
C6 C5 H5 120.9
N1 C6 C5 121.5(3)
N1 C6 C7 115.6(3)
C5 C6 C7 122.9(3)
N12 C7 C8 121.5(3)
N12 C7 C6 114.1(3)
C8 C7 C6 124.3(3)
C9 C8 C7 118.4(3)
C9 C8 H8 120.8
C7 C8 H8 120.8
C10 C9 C8 120.2(3)
C10 C9 H9 119.9
C8 C9 H9 119.9
C11 C10 C9 118.8(3)
C11 C10 H10 120.6
C9 C10 H10 120.6
N12 C11 C10 121.5(3)
N12 C11 C13 118.2(3)
C10 C11 C13 120.1(3)
N14 C13 N17 110.0(3)
N14 C13 C11 123.9(3)
N17 C13 C11 126.1(3)
N15 C16 N17 109.2(3)
N15 C16 C19 124.6(3)
N17 C16 C19 126.1(3)
N24 C19 C20 121.5(3)
N24 C19 C16 117.4(3)
C20 C19 C16 121.1(3)
C21 C20 C19 118.3(3)
C21 C20 H20 120.8
C19 C20 H20 120.8
C20 C21 C22 120.5(3)
C20 C21 H21 119.8
C22 C21 H21 119.8
C23 C22 C21 118.6(3)
C23 C22 H22 120.7
C21 C22 H22 120.7
N24 C23 C22 121.2(3)
N24 C23 C25 114.2(3)
C22 C23 C25 124.6(3)
N30 C25 C26 120.8(3)
N30 C25 C23 115.2(3)
C26 C25 C23 124.0(3)
C27 C26 C25 119.3(3)
C27 C26 H26 120.3
C25 C26 H26 120.3
C26 C27 C28 119.3(3)
C26 C27 H27 120.4
C28 C27 H27 120.4
C29 C28 C27 118.7(3)
C29 C28 H28 120.6
C27 C28 H28 120.6
N30 C29 C28 122.3(3)
N30 C29 H29 118.8
C28 C29 H29 118.8

loop_
_geom_bond_atom_site_label_1
_geom_bond_atom_site_label_2
_geom_bond_distance
Cu1 N18 1.953(3)
Cu1 O1 1.973(2)
Cu1 N1 1.982(3)
Cu1 N12 2.000(3)
Cu1 Cu2 2.8244(5)
Cu2 O1 1.951(2)
Cu2 N18 1.961(3)
Cu2 N30 1.977(3)
Cu2 N24 1.997(2)
Cu2 O3 2.328(2)
O1 H1 0.879(18)
O2 N2 1.252(3)
O3 N2 1.272(3)
O4 N2 1.233(3)
O5 N3 1.242(3)
O6 N3 1.257(3)
O7 N3 1.256(4)
O8 H8B 0.895(19)
O8 H8A 0.896(19)
O9 H9A 0.89(2)
O9 H9B 0.896(19)
O10 H10A 0.887(19)
O10 H10B 0.885(19)
O11 H11A 0.89(2)
O11 H11B 0.88(2)
O12A O12B 0.631(9)
O12A H12A 0.800(19)
O12A H12B 0.848(19)
O12B H12A 0.829(19)
O12B H12B 0.786(19)
N1 C2 1.341(4)
N1 C6 1.349(4)
N12 C11 1.350(4)
N12 C7 1.354(4)
N14 C13 1.322(4)
N14 N15 1.387(4)
N15 C16 1.326(4)
N17 C13 1.356(4)
N17 C16 1.364(4)
N17 N18 1.403(3)
N18 H18 0.893(18)
N24 C19 1.349(4)
N24 C23 1.353(4)
N30 C29 1.340(4)
N30 C25 1.356(4)
C2 C3 1.390(5)
C2 H2 0.95
C3 C4 1.376(5)
C3 H3 0.95
C4 C5 1.390(5)
C4 H4 0.95
C5 C6 1.393(4)
C5 H5 0.95
C6 C7 1.482(5)
C7 C8 1.388(5)
C8 C9 1.384(5)
C8 H8 0.95
C9 C10 1.384(5)
C9 H9 0.95
C10 C11 1.383(4)
C10 H10 0.95
C11 C13 1.471(4)
C16 C19 1.472(4)
C19 C20 1.387(4)
C20 C21 1.381(5)
C20 H20 0.95
C21 C22 1.382(5)
C21 H21 0.95
C22 C23 1.382(4)
C22 H22 0.95
C23 C25 1.479(4)
C25 C26 1.392(4)
C26 C27 1.386(4)
C26 H26 0.95
C27 C28 1.388(4)
C27 H27 0.95
C28 C29 1.380(4)
C28 H28 0.95
C29 H29 0.95

loop_
_geom_hbond_atom_site_label_D
_geom_hbond_atom_site_label_H
_geom_hbond_atom_site_label_A
_geom_hbond_distance_DH
_geom_hbond_distance_HA
_geom_hbond_distance_DA
_geom_hbond_angle_DHA
_geom_hbond_site_symmetry_A
O1 H1 O6 0.879(18) 1.977(19) 2.852(3) 173(3) 1_655
O8 H8B O9 0.895(19) 2.07(2) 2.958(4) 173(4) .
O8 H8A N14 0.896(19) 2.14(2) 3.019(4) 165(4) .
O9 H9A O11 0.89(2) 1.97(2) 2.835(4) 163(5) 1_655
O9 H9B O1 0.896(19) 1.94(3) 2.785(3) 156(5) 1_565
O10 H10A O3 0.887(19) 1.95(2) 2.832(3) 175(4) .
O10 H10B N15 0.885(19) 2.04(2) 2.907(4) 165(4) 2_766
O11 H11A O8 0.89(2) 1.98(3) 2.834(4) 159(5) .
O11 H11B O12A 0.88(2) 1.68(3) 2.541(9) 163(6) 2_665
O12B H12B O7 0.786(19) 2.38(3) 2.980(12) 135(4) .
O12A H12A O12B 0.800(19) 2.313(19) 2.885(9) 129(3) 2_655
O12A H12A O12A 0.800(19) 2.37(2) 2.99(3) 135(2) 2_655
N18 H18 O5 0.893(18) 2.21(2) 3.002(3) 147(3) .

loop_
_geom_torsion_atom_site_label_1
_geom_torsion_atom_site_label_2
_geom_torsion_atom_site_label_3
_geom_torsion_atom_site_label_4
_geom_torsion
N18 Cu1 Cu2 O1 145.03(14)
N1 Cu1 Cu2 O1 -28.07(16)
N12 Cu1 Cu2 O1 -172.90(14)
O1 Cu1 Cu2 N18 -145.03(14)
N1 Cu1 Cu2 N18 -173.10(17)
N12 Cu1 Cu2 N18 42.07(15)
N18 Cu1 Cu2 N30 159.41(17)
O1 Cu1 Cu2 N30 14.39(16)
N1 Cu1 Cu2 N30 -13.69(19)
N12 Cu1 Cu2 N30 -158.51(16)
N18 Cu1 Cu2 N24 -26.70(15)
O1 Cu1 Cu2 N24 -171.73(14)
N1 Cu1 Cu2 N24 160.20(16)
N12 Cu1 Cu2 N24 15.37(14)
N18 Cu1 Cu2 O3 -97.03(12)
O1 Cu1 Cu2 O3 117.95(11)
N1 Cu1 Cu2 O3 89.87(14)
N12 Cu1 Cu2 O3 -54.95(11)
N18 Cu2 O1 Cu1 23.51(10)
N30 Cu2 O1 Cu1 -171.49(9)
N24 Cu2 O1 Cu1 72.8(9)
O3 Cu2 O1 Cu1 -65.51(9)
N18 Cu1 O1 Cu2 -23.63(10)
N1 Cu1 O1 Cu2 163.18(9)
N12 Cu1 O1 Cu2 41.0(7)
O1 Cu2 O3 N2 13.9(2)
N18 Cu2 O3 N2 -69.0(2)
N30 Cu2 O3 N2 118.6(2)
N24 Cu2 O3 N2 -161.9(2)
Cu1 Cu2 O3 N2 -25.7(2)
N18 Cu1 N1 C2 -119.8(7)
O1 Cu1 N1 C2 5.4(3)
N12 Cu1 N1 C2 178.3(3)
Cu2 Cu1 N1 C2 24.8(3)
N18 Cu1 N1 C6 53.9(9)
O1 Cu1 N1 C6 179.2(2)
N12 Cu1 N1 C6 -7.9(2)
Cu2 Cu1 N1 C6 -161.40(16)
Cu2 O3 N2 O4 -165.3(2)
Cu2 O3 N2 O2 14.9(4)
N18 Cu1 N12 C11 11.8(3)
O1 Cu1 N12 C11 -52.1(8)
N1 Cu1 N12 C11 -175.6(3)
Cu2 Cu1 N12 C11 -16.0(3)
N18 Cu1 N12 C7 -164.9(2)
O1 Cu1 N12 C7 131.2(6)
N1 Cu1 N12 C7 7.8(2)
Cu2 Cu1 N12 C7 167.33(17)
C13 N14 N15 C16 0.4(3)
C13 N17 N18 Cu1 33.1(4)
C16 N17 N18 Cu1 -147.0(2)
C13 N17 N18 Cu2 138.8(3)
C16 N17 N18 Cu2 -41.4(3)
O1 Cu1 N18 N17 141.4(2)
N1 Cu1 N18 N17 -92.2(8)
N12 Cu1 N18 N17 -31.0(2)
Cu2 Cu1 N18 N17 117.9(2)
O1 Cu1 N18 Cu2 23.52(9)
N1 Cu1 N18 Cu2 149.9(7)
N12 Cu1 N18 Cu2 -148.95(11)
O1 Cu2 N18 N17 -144.4(2)
N30 Cu2 N18 N17 110.9(4)
N24 Cu2 N18 N17 40.4(2)
O3 Cu2 N18 N17 -39.4(2)
Cu1 Cu2 N18 N17 -120.6(2)
O1 Cu2 N18 Cu1 -23.78(10)
N30 Cu2 N18 Cu1 -128.5(4)
N24 Cu2 N18 Cu1 160.97(10)
O3 Cu2 N18 Cu1 81.15(10)
O1 Cu2 N24 C19 -68.1(10)
N18 Cu2 N24 C19 -19.2(3)
N30 Cu2 N24 C19 175.3(3)
O3 Cu2 N24 C19 71.1(2)
Cu1 Cu2 N24 C19 -1.1(3)
O1 Cu2 N24 C23 108.5(9)
N18 Cu2 N24 C23 157.4(2)
N30 Cu2 N24 C23 -8.1(2)
O3 Cu2 N24 C23 -112.2(2)
Cu1 Cu2 N24 C23 175.50(16)
O1 Cu2 N30 C29 5.9(3)
N18 Cu2 N30 C29 108.4(4)
N24 Cu2 N30 C29 -179.8(3)
O3 Cu2 N30 C29 -102.1(3)
Cu1 Cu2 N30 C29 -4.2(3)
O1 Cu2 N30 C25 -165.5(2)
N18 Cu2 N30 C25 -63.0(5)
N24 Cu2 N30 C25 8.8(2)
O3 Cu2 N30 C25 86.5(2)
Cu1 Cu2 N30 C25 -175.64(15)
C6 N1 C2 C3 1.0(5)
Cu1 N1 C2 C3 174.4(3)
N1 C2 C3 C4 -1.5(5)
C2 C3 C4 C5 1.0(5)
C3 C4 C5 C6 0.0(5)
C2 N1 C6 C5 0.0(5)
Cu1 N1 C6 C5 -174.2(2)
C2 N1 C6 C7 -179.0(3)
Cu1 N1 C6 C7 6.8(3)
C4 C5 C6 N1 -0.5(5)
C4 C5 C6 C7 178.4(3)
C11 N12 C7 C8 -2.3(4)
Cu1 N12 C7 C8 174.6(2)
C11 N12 C7 C6 176.8(3)
Cu1 N12 C7 C6 -6.2(3)
N1 C6 C7 N12 -0.3(4)
C5 C6 C7 N12 -179.4(3)
N1 C6 C7 C8 178.8(3)
C5 C6 C7 C8 -0.3(5)
N12 C7 C8 C9 -0.6(5)
C6 C7 C8 C9 -179.6(3)
C7 C8 C9 C10 2.1(5)
C8 C9 C10 C11 -0.7(5)
C7 N12 C11 C10 3.7(5)
Cu1 N12 C11 C10 -172.7(2)
C7 N12 C11 C13 -172.5(3)
Cu1 N12 C11 C13 11.0(4)
C9 C10 C11 N12 -2.2(5)
C9 C10 C11 C13 173.9(3)
N15 N14 C13 N17 0.1(3)
N15 N14 C13 C11 -177.0(3)
C16 N17 C13 N14 -0.6(3)
N18 N17 C13 N14 179.3(3)
C16 N17 C13 C11 176.4(3)
N18 N17 C13 C11 -3.7(5)
N12 C11 C13 N14 155.8(3)
C10 C11 C13 N14 -20.5(5)
N12 C11 C13 N17 -20.8(5)
C10 C11 C13 N17 162.9(3)
N14 N15 C16 N17 -0.8(3)
N14 N15 C16 C19 175.1(3)
C13 N17 C16 N15 0.9(3)
N18 N17 C16 N15 -179.0(3)
C13 N17 C16 C19 -174.9(3)
N18 N17 C16 C19 5.2(5)
C23 N24 C19 C20 -2.4(4)
Cu2 N24 C19 C20 174.0(2)
C23 N24 C19 C16 175.0(3)
Cu2 N24 C19 C16 -8.6(4)
N15 C16 C19 N24 -152.0(3)
N17 C16 C19 N24 23.2(5)
N15 C16 C19 C20 25.4(5)
N17 C16 C19 C20 -159.4(3)
N24 C19 C20 C21 0.0(5)
C16 C19 C20 C21 -177.4(3)
C19 C20 C21 C22 1.8(5)
C20 C21 C22 C23 -1.1(5)
C19 N24 C23 C22 3.1(4)
Cu2 N24 C23 C22 -173.7(2)
C19 N24 C23 C25 -177.2(3)
Cu2 N24 C23 C25 6.0(3)
C21 C22 C23 N24 -1.4(5)
C21 C22 C23 C25 179.0(3)
C29 N30 C25 C26 -0.1(4)
Cu2 N30 C25 C26 171.9(2)
C29 N30 C25 C23 179.9(3)
Cu2 N30 C25 C23 -8.1(3)
N24 C23 C25 N30 1.4(4)
C22 C23 C25 N30 -179.0(3)
N24 C23 C25 C26 -178.6(3)
C22 C23 C25 C26 1.0(5)
N30 C25 C26 C27 -1.0(4)
C23 C25 C26 C27 179.0(3)
C25 C26 C27 C28 1.3(5)
C26 C27 C28 C29 -0.6(5)
C25 N30 C29 C28 0.8(5)
Cu2 N30 C29 C28 -170.1(2)
C27 C28 C29 N30 -0.5(5)
